data_7230183
loop_
_publ_author_name
'Zhang, Xiu-Mei'
'Liu, Feng'
'Gao, Wei'
'Huang, Hong'
'Liu, Jie-Ping'

_publ_section_title
;
 Six novel coordination polymers based on the
 5-(1H-tetrazol-5-yl)isophthalic acid ligand: structures, luminescence,
 and magnetic properties
;
_journal_issue 14
_journal_name_full CrystEngComm
_journal_page_first 1985
_journal_paper_doi 10.1039/C8CE00030A
_journal_volume 20
_journal_year 2018
_chemical_formula_sum 'C13 H13 Mn2 N5 O6'
_chemical_formula_weight 445.16
_space_group_crystal_system monoclinic
_space_group_IT_number 14
_space_group_name_Hall '-P 2yn'
_space_group_name_H-M_alt 'P 1 21/n 1'
_symmetry_space_group_name_Hall '-P 2yn'
_symmetry_space_group_name_H-M 'P 1 21/n 1'
_atom_sites_solution_hydrogens difmap
_audit_creation_method SHELXL-2014/7
_audit_update_record
;
2017-12-22 deposited with the CCDC.
2018-02-22 downloaded from the CCDC.
;
_cell_angle_alpha 90
_cell_angle_beta 92.269(4)
_cell_angle_gamma 90
_cell_formula_units_Z 4
_cell_length_a 6.9787(8)
_cell_length_b 19.687(2)
_cell_length_c 11.6833(11)
_cell_measurement_reflns_used 9945
_cell_measurement_temperature 298(2)
_cell_measurement_theta_max 27.49
_cell_measurement_theta_min 3.10
_cell_volume 1603.9(3)
_computing_cell_refinement 'Bruker SMART'
_computing_data_collection 'Bruker SMART'
_computing_data_reduction 'Bruker SAINT'
_computing_molecular_graphics 'Bruker SHELXTL'
_computing_publication_material 'Bruker SHELXTL'
_computing_structure_refinement 'SHELXL-2014/7 (Sheldrick, 2014)'
_computing_structure_solution 'Bruker SHELXTL'
_diffrn_ambient_temperature 298(2)
_diffrn_measured_fraction_theta_full 0.995
_diffrn_measured_fraction_theta_max 0.995
_diffrn_measurement_device_type 'CCD area detector'
_diffrn_measurement_method 'phi and omega scans'
_diffrn_radiation_type MoK\a
_diffrn_radiation_wavelength 0.71073
_diffrn_reflns_av_R_equivalents 0.0401
_diffrn_reflns_av_unetI/netI 0.0264
_diffrn_reflns_Laue_measured_fraction_full 0.995
_diffrn_reflns_Laue_measured_fraction_max 0.995
_diffrn_reflns_limit_h_max 8
_diffrn_reflns_limit_h_min -7
_diffrn_reflns_limit_k_max 23
_diffrn_reflns_limit_k_min -23
_diffrn_reflns_limit_l_max 13
_diffrn_reflns_limit_l_min -13
_diffrn_reflns_number 16468
_diffrn_reflns_point_group_measured_fraction_full 0.995
_diffrn_reflns_point_group_measured_fraction_max 0.995
_diffrn_reflns_theta_full 25.008
_diffrn_reflns_theta_max 25.008
_diffrn_reflns_theta_min 3.099
_diffrn_source 'fine-focus sealed tube'
_exptl_absorpt_coefficient_mu 1.619
_exptl_absorpt_correction_T_max 0.8814
_exptl_absorpt_correction_T_min 0.7378
_exptl_absorpt_correction_type multi-scan
_exptl_absorpt_process_details SADABS
_exptl_crystal_colour colorless
_exptl_crystal_density_diffrn 1.843
_exptl_crystal_density_method 'not measured'
_exptl_crystal_description block
_exptl_crystal_F_000 896
_exptl_crystal_size_max 0.200
_exptl_crystal_size_mid 0.100
_exptl_crystal_size_min 0.080
_refine_diff_density_max 0.563
_refine_diff_density_min -0.522
_refine_diff_density_rms 0.081
_refine_ls_extinction_method none
_refine_ls_goodness_of_fit_ref 1.091
_refine_ls_hydrogen_treatment refxyz
_refine_ls_matrix_type full
_refine_ls_number_parameters 280
_refine_ls_number_reflns 2819
_refine_ls_number_restraints 46
_refine_ls_restrained_S_all 1.180
_refine_ls_R_factor_all 0.0399
_refine_ls_R_factor_gt 0.0327
_refine_ls_shift/su_max 0.001
_refine_ls_shift/su_mean 0.000
_refine_ls_structure_factor_coef Fsqd
_refine_ls_weighting_details 'w=1/[\s^2^(Fo^2^)+(0.0441P)^2^+1.6548P] where P=(Fo^2^+2Fc^2^)/3'
_refine_ls_weighting_scheme calc
_refine_ls_wR_factor_gt 0.0813
_refine_ls_wR_factor_ref 0.0844
_reflns_Friedel_coverage 0.000
_reflns_number_gt 2471
_reflns_number_total 2819
_reflns_threshold_expression 'I > 2\s(I)'
_cod_data_source_file c8ce00030a2.cif
_cod_data_source_block 2_CCDC2
_cod_depositor_comments 'Adding full bibliography for 7230178--7230183.cif.'
_cod_database_code 7230183
_shelx_shelxl_version_number 2014/7
_shelx_space_group_comment
;
The symmetry employed for this shelxl refinement is uniquely defined
by the following loop, which should always be used as a source of
symmetry information in preference to the above space-group names.
They are only intended as comments.
;
_shelx_estimated_absorpt_t_min 0.738
_shelx_estimated_absorpt_t_max 0.881

loop_
_space_group_symop_operation_xyz
'x, y, z'
'-x+1/2, y+1/2, -z+1/2'
'-x, -y, -z'
'x-1/2, -y-1/2, z-1/2'

loop_
_atom_site_label
_atom_site_type_symbol
_atom_site_fract_x
_atom_site_fract_y
_atom_site_fract_z
_atom_site_U_iso_or_equiv
_atom_site_adp_type
_atom_site_occupancy
_atom_site_site_symmetry_order
_atom_site_calc_flag
_atom_site_refinement_flags_posn
_atom_site_refinement_flags_adp
_atom_site_refinement_flags_occupancy
Mn1 Mn 0.63995(6) 0.58892(2) 0.22811(3) 0.01435(13) Uani 1 1 d . . .
Mn2 Mn 0.41114(6) 0.57089(2) -0.04399(3) 0.01670(14) Uani 1 1 d . . .
C1 C 0.1430(4) 0.59940(13) 0.2748(2) 0.0142(6) Uani 1 1 d . . .
C2 C 0.1518(4) 0.62318(14) 0.3957(2) 0.0143(6) Uani 1 1 d . . .
C3 C 0.0966(4) 0.68995(14) 0.4168(2) 0.0162(6) Uani 1 1 d . . .
H3A H 0.052(4) 0.7157(16) 0.358(3) 0.019 Uiso 1 1 d . U .
C4 C 0.1176(4) 0.71690(14) 0.5261(2) 0.0153(6) Uani 1 1 d . . .
C5 C 0.1832(4) 0.67587(14) 0.6159(2) 0.0173(6) Uani 1 1 d . . .
H5A H 0.193(4) 0.6936(16) 0.690(3) 0.021 Uiso 1 1 d . U .
C6 C 0.2302(4) 0.60825(14) 0.5965(2) 0.0163(6) Uani 1 1 d . . .
C7 C 0.2188(4) 0.58252(14) 0.4852(2) 0.0166(6) Uani 1 1 d . . .
H7A H 0.254(4) 0.5410(18) 0.473(3) 0.020 Uiso 1 1 d . U .
C8 C 0.0782(4) 0.79148(14) 0.5469(2) 0.0189(6) Uani 1 1 d . . .
C9 C 0.2951(4) 0.56402(14) 0.6958(2) 0.0195(6) Uani 1 1 d . . .
C10 C 0.6332(5) 0.6785(3) 0.4626(4) 0.0534(12) Uani 1 1 d D U .
C11 C 0.5657(7) 0.7581(3) 0.4203(5) 0.0629(14) Uani 1 1 d D U .
H11A H 0.482(7) 0.753(3) 0.347(4) 0.076 Uiso 1 1 d . U .
H11B H 0.478(8) 0.782(3) 0.446(5) 0.076 Uiso 1 1 d . U .
H11C H 0.663(8) 0.786(3) 0.403(4) 0.076 Uiso 1 1 d . U .
C12 C 0.7251(7) 0.6070(3) 0.5944(7) 0.0774(18) Uani 1 1 d D . .
H12A H 0.811(6) 0.593(3) 0.559(5) 0.093 Uiso 1 1 d D U .
H12B H 0.652(7) 0.588(3) 0.632(5) 0.093 Uiso 1 1 d D U .
C13 C 0.6435(8) 0.7309(4) 0.6502(5) 0.0747(19) Uani 1 1 d . . .
H13A H 0.557(9) 0.756(3) 0.645(5) 0.090 Uiso 1 1 d . U .
H13B H 0.771(8) 0.743(3) 0.680(5) 0.090 Uiso 1 1 d . U .
H13C H 0.574(8) 0.704(3) 0.713(5) 0.090 Uiso 1 1 d . U .
N1 N 0.2959(3) 0.58788(12) 0.21257(19) 0.0174(5) Uani 1 1 d . U .
N2 N 0.2225(3) 0.57516(12) 0.1060(2) 0.0197(5) Uani 1 1 d . U .
N3 N 0.0353(3) 0.57774(13) 0.1048(2) 0.0235(6) Uani 1 1 d . U .
N4 N -0.0199(3) 0.59296(12) 0.2107(2) 0.0195(5) Uani 1 1 d . U .
N5 N 0.6680(6) 0.6730(2) 0.5700(4) 0.0125(9) Uani 0.5 1 d . U P
N5' N 0.6144(12) 0.7195(5) 0.5186(7) 0.066(2) Uani 0.5 1 d . U P
O1 O 0.6407(3) 0.53665(10) 0.06322(17) 0.0160(4) Uani 1 1 d . . .
O2 O 0.0014(3) 0.82490(10) 0.46579(18) 0.0303(5) Uani 1 1 d . . .
O3 O 0.1261(3) 0.81401(10) 0.64354(18) 0.0291(5) Uani 1 1 d . . .
O4 O 0.3093(4) 0.59237(12) 0.79207(19) 0.0430(7) Uani 1 1 d . . .
O5 O 0.3334(3) 0.50361(10) 0.67591(18) 0.0298(5) Uani 1 1 d . . .
H5B H 0.722(6) 0.543(2) 0.046(4) 0.045 Uiso 1 1 d . U .
O6 O 0.6428(4) 0.63983(15) 0.3851(2) 0.0480(7) Uani 1 1 d . . .

loop_
_atom_site_aniso_label
_atom_site_aniso_U_11
_atom_site_aniso_U_22
_atom_site_aniso_U_33
_atom_site_aniso_U_23
_atom_site_aniso_U_13
_atom_site_aniso_U_12
Mn1 0.0186(2) 0.0125(2) 0.0118(2) -0.00018(15) -0.00158(16) 0.00023(16)
Mn2 0.0232(3) 0.0146(2) 0.0120(2) -0.00057(16) -0.00289(17) -0.00001(17)
C1 0.0169(14) 0.0128(13) 0.0130(13) -0.0004(10) 0.0007(11) 0.0001(11)
C2 0.0126(13) 0.0172(14) 0.0132(14) -0.0023(11) 0.0006(10) -0.0016(11)
C3 0.0191(14) 0.0161(14) 0.0133(14) 0.0043(11) -0.0020(11) 0.0019(11)
C4 0.0162(14) 0.0144(14) 0.0154(14) -0.0013(11) 0.0007(11) 0.0009(11)
C5 0.0207(15) 0.0187(14) 0.0125(14) -0.0023(11) 0.0000(11) -0.0006(11)
C6 0.0180(14) 0.0160(14) 0.0149(14) 0.0002(11) -0.0014(11) -0.0005(11)
C7 0.0207(15) 0.0121(14) 0.0168(15) 0.0004(11) -0.0014(12) 0.0030(11)
C8 0.0232(15) 0.0142(14) 0.0194(16) -0.0001(11) 0.0024(12) 0.0010(11)
C9 0.0239(15) 0.0193(15) 0.0150(15) 0.0023(11) -0.0035(12) 0.0010(12)
C10 0.030(2) 0.085(3) 0.046(3) -0.038(2) 0.0151(18) -0.027(2)
C11 0.038(3) 0.088(4) 0.062(3) 0.031(3) -0.004(2) -0.014(2)
C12 0.042(3) 0.054(3) 0.139(6) 0.015(3) 0.032(3) 0.000(2)
C13 0.058(3) 0.110(5) 0.058(3) -0.063(3) 0.025(3) -0.033(3)
N1 0.0186(12) 0.0216(12) 0.0119(11) -0.0026(9) -0.0010(9) 0.0011(10)
N2 0.0168(12) 0.0281(13) 0.0142(12) -0.0067(10) 0.0019(9) -0.0010(10)
N3 0.0188(13) 0.0347(14) 0.0171(13) -0.0063(10) 0.0000(10) -0.0025(11)
N4 0.0177(12) 0.0286(13) 0.0121(12) -0.0045(10) 0.0002(10) -0.0019(10)
N5 0.015(2) 0.016(2) 0.006(2) -0.0039(18) 0.0007(17) -0.0019(19)
N5' 0.058(5) 0.083(5) 0.058(5) -0.034(5) 0.014(4) -0.022(4)
O1 0.0150(10) 0.0160(10) 0.0169(10) -0.0031(8) -0.0008(8) -0.0013(8)
O2 0.0469(14) 0.0168(11) 0.0263(12) -0.0001(9) -0.0096(10) 0.0084(10)
O3 0.0475(14) 0.0170(11) 0.0224(12) -0.0059(9) -0.0049(10) 0.0038(10)
O4 0.082(2) 0.0276(13) 0.0175(12) -0.0006(9) -0.0188(12) 0.0101(13)
O5 0.0511(15) 0.0166(11) 0.0217(11) 0.0042(9) 0.0006(10) 0.0092(10)
O6 0.0488(16) 0.0606(18) 0.0354(14) -0.0324(13) 0.0109(12) -0.0137(13)

loop_
_atom_type_symbol
_atom_type_description
_atom_type_scat_dispersion_real
_atom_type_scat_dispersion_imag
_atom_type_scat_source
C C 0.0033 0.0016 'International Tables Vol C Tables 4.2.6.8 and 6.1.1.4'
H H 0.0000 0.0000 'International Tables Vol C Tables 4.2.6.8 and 6.1.1.4'
N N 0.0061 0.0033 'International Tables Vol C Tables 4.2.6.8 and 6.1.1.4'
O O 0.0106 0.0060 'International Tables Vol C Tables 4.2.6.8 and 6.1.1.4'
Mn Mn 0.3368 0.7283 'International Tables Vol C Tables 4.2.6.8 and 6.1.1.4'

loop_
_geom_angle_atom_site_label_1
_geom_angle_atom_site_label_2
_geom_angle_atom_site_label_3
_geom_angle
_geom_angle_site_symmetry_1
_geom_angle_site_symmetry_3
O6 Mn1 O5 87.19(10) . 3_666
O6 Mn1 O3 88.61(10) . 4_675
O5 Mn1 O3 175.17(8) 3_666 4_675
O6 Mn1 O1 179.13(9) . .
O5 Mn1 O1 93.31(8) 3_666 .
O3 Mn1 O1 90.86(8) 4_675 .
O6 Mn1 N4 94.82(9) . 1_655
O5 Mn1 N4 90.39(9) 3_666 1_655
O3 Mn1 N4 87.60(9) 4_675 1_655
O1 Mn1 N4 84.47(8) . 1_655
O6 Mn1 N1 92.59(9) . .
O5 Mn1 N1 95.63(9) 3_666 .
O3 Mn1 N1 86.92(9) 4_675 .
O1 Mn1 N1 88.08(7) . .
N4 Mn1 N1 170.68(8) 1_655 .
O4 Mn2 O1 147.71(10) 1_554 .
O4 Mn2 O2 86.74(9) 1_554 4_675
O1 Mn2 O2 93.41(8) . 4_675
O4 Mn2 O1 93.12(9) 1_554 3_665
O1 Mn2 O1 82.43(8) . 3_665
O2 Mn2 O1 171.98(8) 4_675 3_665
O4 Mn2 N2 121.94(11) 1_554 .
O1 Mn2 N2 90.19(8) . .
O2 Mn2 N2 95.91(9) 4_675 .
O1 Mn2 N2 90.98(8) 3_665 .
O4 Mn2 Mn2 126.26(7) 1_554 3_665
O1 Mn2 Mn2 41.84(5) . 3_665
O2 Mn2 Mn2 134.86(6) 4_675 3_665
O1 Mn2 Mn2 40.59(6) 3_665 3_665
N2 Mn2 Mn2 90.79(7) . 3_665
N1 C1 N4 111.0(2) . .
N1 C1 C2 124.5(2) . .
N4 C1 C2 124.2(2) . .
C7 C2 C3 120.0(3) . .
C7 C2 C1 122.4(2) . .
C3 C2 C1 117.6(2) . .
C4 C3 C2 120.3(3) . .
C4 C3 H3A 120(2) . .
C2 C3 H3A 119(2) . .
C3 C4 C5 119.6(3) . .
C3 C4 C8 120.4(2) . .
C5 C4 C8 120.0(2) . .
C4 C5 C6 120.5(3) . .
C4 C5 H5A 119.5(19) . .
C6 C5 H5A 120.1(19) . .
C5 C6 C7 119.6(3) . .
C5 C6 C9 119.6(2) . .
C7 C6 C9 120.8(2) . .
C2 C7 C6 120.0(3) . .
C2 C7 H7A 121(2) . .
C6 C7 H7A 119(2) . .
O3 C8 O2 126.0(3) . .
O3 C8 C4 116.5(2) . .
O2 C8 C4 117.5(2) . .
O5 C9 O4 125.6(3) . .
O5 C9 C6 118.0(3) . .
O4 C9 C6 116.3(3) . .
N5' C10 O6 168.6(8) . .
N5' C10 N5 58.4(6) . .
O6 C10 N5 133.0(5) . .
N5' C10 C11 55.6(6) . .
O6 C10 C11 113.0(4) . .
N5 C10 C11 113.9(4) . .
N5' C11 C10 37.9(4) . .
N5' C11 H11A 138(3) . .
C10 C11 H11A 108(3) . .
N5' C11 H11B 100(4) . .
C10 C11 H11B 128(4) . .
H11A C11 H11B 87(4) . .
N5' C11 H11C 111(3) . .
C10 C11 H11C 115(3) . .
H11A C11 H11C 106(4) . .
H11B C11 H11C 108(5) . .
N5 C12 H12A 115(5) . .
N5 C12 H12B 112(5) . .
H12A C12 H12B 132(7) . .
N5 C13 N5' 44.2(4) . .
N5 C13 H13A 123(5) . .
N5' C13 H13A 87(5) . .
N5 C13 H13B 107(3) . .
N5' C13 H13B 118(3) . .
H13A C13 H13B 124(6) . .
N5 C13 H13C 97(3) . .
N5' C13 H13C 125(3) . .
H13A C13 H13C 90(5) . .
H13B C13 H13C 108(4) . .
C1 N1 N2 104.5(2) . .
C1 N1 Mn1 140.95(18) . .
N2 N1 Mn1 114.39(17) . .
N3 N2 N1 110.2(2) . .
N3 N2 Mn2 127.78(18) . .
N1 N2 Mn2 121.07(18) . .
N2 N3 N4 108.8(2) . .
C1 N4 N3 105.5(2) . .
C1 N4 Mn1 140.99(19) . 1_455
N3 N4 Mn1 113.11(17) . 1_455
N5' N5 C10 51.1(5) . .
N5' N5 C12 160.0(6) . .
C10 N5 C12 109.0(5) . .
N5' N5 C13 71.1(6) . .
C10 N5 C13 122.1(5) . .
C12 N5 C13 128.9(6) . .
C10 N5' N5 70.6(7) . .
C10 N5' C11 86.5(7) . .
N5 N5' C11 156.9(8) . .
C10 N5' C13 135.3(10) . .
N5 N5' C13 64.7(6) . .
C11 N5' C13 138.1(8) . .
Mn2 O1 Mn2 97.57(8) . 3_665
Mn2 O1 Mn1 110.23(9) . .
Mn2 O1 Mn1 123.21(9) 3_665 .
Mn2 O1 H5B 115(4) . .
Mn2 O1 H5B 108(5) 3_665 .
Mn1 O1 H5B 103(4) . .
C8 O2 Mn2 130.98(19) . 4_576
C8 O3 Mn1 137.53(19) . 4_576
C9 O4 Mn2 138.9(2) . 1_556
C9 O5 Mn1 136.9(2) . 3_666
C10 O6 Mn1 168.1(4) . .

loop_
_geom_bond_atom_site_label_1
_geom_bond_atom_site_label_2
_geom_bond_distance
_geom_bond_site_symmetry_2
Mn1 O6 2.089(2) .
Mn1 O5 2.143(2) 3_666
Mn1 O3 2.152(2) 4_675
Mn1 O1 2.184(2) .
Mn1 N4 2.392(2) 1_655
Mn1 N1 2.401(2) .
Mn2 O4 2.060(2) 1_554
Mn2 O1 2.105(2) .
Mn2 O2 2.148(2) 4_675
Mn2 O1 2.158(2) 3_665
Mn2 N2 2.235(2) .
Mn2 Mn2 3.2071(9) 3_665
C1 N1 1.334(4) .
C1 N4 1.342(4) .
C1 C2 1.487(4) .
C2 C7 1.384(4) .
C2 C3 1.394(4) .
C3 C4 1.386(4) .
C3 H3A 0.90(3) .
C4 C5 1.387(4) .
C4 C8 1.515(4) .
C5 C6 1.392(4) .
C5 H5A 0.93(3) .
C6 C7 1.394(4) .
C6 C9 1.506(4) .
C7 H7A 0.87(3) .
C8 O3 1.246(3) .
C8 O2 1.256(3) .
C9 O5 1.243(4) .
C9 O4 1.256(4) .
C10 N5' 1.050(8) .
C10 O6 1.188(5) .
C10 N5 1.273(6) .
C10 C11 1.705(7) .
C11 N5' 1.408(11) .
C11 H11A 1.02(5) .
C11 H11B 0.83(5) .
C11 H11C 0.90(5) .
C12 N5 1.385(7) .
C12 H12A 0.79(2) .
C12 H12B 0.78(2) .
C13 N5 1.491(6) .
C13 N5' 1.559(10) .
C13 H13A 0.78(6) .
C13 H13B 0.98(6) .
C13 H13C 1.04(6) .
N1 N2 1.350(3) .
N2 N3 1.307(3) .
N3 N4 1.344(3) .
N4 Mn1 2.392(2) 1_455
N5 N5' 1.149(10) .
O1 Mn2 2.158(2) 3_665
O1 H5B 0.62(4) .
O2 Mn2 2.148(2) 4_576
O3 Mn1 2.152(2) 4_576
O4 Mn2 2.060(2) 1_556
O5 Mn1 2.143(2) 3_666
